data_7715053
loop_
_publ_author_name
'He, Yu-Ru'
'Zhang, Mi'
'Huang, Wen-Hui'
'Xue, Xiang-Xian'
'Zhou, Zi-Qin'
'Feng, Li-Na'
'Yang, Jian-Hui'
'Liu, Bin'

_publ_section_title
;
 Edge-sharing bi-octahedral diruthenium(IV,IV) compounds containing Ru-Ru
 bonds chelated and bridged by two carbonate and two oxo groups.
;
_journal_issue 10
_journal_name_full 'Dalton transactions (Cambridge, England : 2003)'
_journal_page_first 4598
_journal_page_last 4606
_journal_paper_doi 10.1039/d3dt03864e
_journal_volume 53
_journal_year 2024
_chemical_formula_moiety 'C2 H2O Ni2 O20 Ru2, 2(H2 O)'
_chemical_formula_sum 'C2 H24 Ni2 O22 Ru2'
_chemical_formula_weight 719.77
_space_group_crystal_system monoclinic
_space_group_IT_number 14
_space_group_name_Hall '-P 2ybc'
_space_group_name_H-M_alt 'P 1 21/c 1'
_atom_sites_solution_hydrogens difmap
_audit_creation_method SHELXL-2018/3
_audit_update_record
;
2023-12-21 deposited with the CCDC.	2024-01-15 downloaded from the CCDC.
;
_cell_angle_alpha 90
_cell_angle_beta 96.8500(10)
_cell_angle_gamma 90
_cell_formula_units_Z 2
_cell_length_a 9.2137(9)
_cell_length_b 5.9918(6)
_cell_length_c 16.2072(15)
_cell_measurement_reflns_used 2720
_cell_measurement_temperature 296(2)
_cell_measurement_theta_max 26.89
_cell_measurement_theta_min 3.16
_cell_volume 888.36(15)
_computing_cell_refinement 'Bruker SAINT'
_computing_data_collection 'Bruker APEX2'
_computing_data_reduction 'Bruker SAINT'
_computing_molecular_graphics 'Bruker SHELXTL'
_computing_publication_material 'Bruker SHELXTL'
_computing_structure_refinement 'SHELXL-2018/3 (Sheldrick, 2018)'
_computing_structure_solution 'SHELXS-97 (Sheldrick, 2008)'
_diffrn_ambient_temperature 296(2)
_diffrn_measured_fraction_theta_full 0.996
_diffrn_measured_fraction_theta_max 0.980
_diffrn_measurement_device_type 'Bruker APEX-II CCD'
_diffrn_measurement_method '\f and \w scans'
_diffrn_radiation_type MoK\a
_diffrn_radiation_wavelength 0.71073
_diffrn_reflns_av_R_equivalents 0.0166
_diffrn_reflns_av_unetI/netI 0.0213
_diffrn_reflns_Laue_measured_fraction_full 0.996
_diffrn_reflns_Laue_measured_fraction_max 0.980
_diffrn_reflns_limit_h_max 10
_diffrn_reflns_limit_h_min -11
_diffrn_reflns_limit_k_max 7
_diffrn_reflns_limit_k_min -7
_diffrn_reflns_limit_l_max 19
_diffrn_reflns_limit_l_min -20
_diffrn_reflns_number 4778
_diffrn_reflns_point_group_measured_fraction_full 0.996
_diffrn_reflns_point_group_measured_fraction_max 0.980
_diffrn_reflns_theta_full 25.242
_diffrn_reflns_theta_max 26.893
_diffrn_reflns_theta_min 2.226
_exptl_absorpt_coefficient_mu 3.866
_exptl_absorpt_correction_T_max 0.795
_exptl_absorpt_correction_T_min 0.415
_exptl_absorpt_correction_type multi-scan
_exptl_absorpt_process_details sadabs
_exptl_crystal_colour brown
_exptl_crystal_density_diffrn 2.691
_exptl_crystal_description block
_exptl_crystal_F_000 712
_exptl_crystal_size_max 0.260
_exptl_crystal_size_mid 0.200
_exptl_crystal_size_min 0.060
_refine_diff_density_max 0.387
_refine_diff_density_min -0.397
_refine_diff_density_rms 0.079
_refine_ls_extinction_method none
_refine_ls_goodness_of_fit_ref 1.073
_refine_ls_hydrogen_treatment refU
_refine_ls_matrix_type full
_refine_ls_number_parameters 172
_refine_ls_number_reflns 1878
_refine_ls_number_restraints 11
_refine_ls_restrained_S_all 1.080
_refine_ls_R_factor_all 0.0200
_refine_ls_R_factor_gt 0.0176
_refine_ls_shift/su_max 0.001
_refine_ls_shift/su_mean 0.000
_refine_ls_structure_factor_coef Fsqd
_refine_ls_weighting_details 'w=1/[\s^2^(Fo^2^)+(0.0235P)^2^] where P=(Fo^2^+2Fc^2^)/3'
_refine_ls_weighting_scheme calc
_refine_ls_wR_factor_gt 0.0428
_refine_ls_wR_factor_ref 0.0436
_reflns_Friedel_coverage 0.000
_reflns_number_gt 1737
_reflns_number_total 1878
_reflns_threshold_expression 'I > 2\s(I)'
_cod_data_source_file d3dt03864e2.cif
_cod_data_source_block xb0614_0m
_cod_depositor_comments 'Adding full bibliography for 7715050--7715056.cif.'
_cod_original_sg_symbol_H-M 'P 21/c'
_cod_database_code 7715053
_shelx_shelxl_version_number 2018/3
_shelx_space_group_comment
;
The symmetry employed for this shelxl refinement is uniquely defined
by the following loop, which should always be used as a source of
symmetry information in preference to the above space-group names.
They are only intended as comments.
;
_shelx_estimated_absorpt_t_min 0.433
_shelx_estimated_absorpt_t_max 0.801

loop_
_space_group_symop_operation_xyz
'x, y, z'
'-x, y+1/2, -z+1/2'
'-x, -y, -z'
'x, -y-1/2, z-1/2'

loop_
_atom_site_label
_atom_site_type_symbol
_atom_site_fract_x
_atom_site_fract_y
_atom_site_fract_z
_atom_site_U_iso_or_equiv
_atom_site_adp_type
_atom_site_occupancy
_atom_site_site_symmetry_order
_atom_site_calc_flag
_atom_site_refinement_flags_posn
_atom_site_refinement_flags_adp
_atom_site_refinement_flags_occupancy
_atom_site_disorder_assembly
_atom_site_disorder_group
Ru1 Ru 0.58185(2) 0.06340(3) 0.45331(2) 0.01541(7) Uani 1 1 d . . . . .
Ni1 Ni 0.75689(3) 0.28121(5) 0.31775(2) 0.01641(9) Uani 1 1 d . . . . .
C1 C 0.2886(3) 0.2575(4) 0.42396(15) 0.0201(5) Uani 1 1 d . . . . .
O1 O 0.26263(17) 0.1440(3) 0.48866(10) 0.0232(4) Uani 1 1 d . . . . .
O2 O 0.41781(17) 0.2624(3) 0.39879(10) 0.0228(4) Uani 1 1 d . . . . .
O3 O 0.45058(17) -0.1796(3) 0.44147(10) 0.0199(4) Uani 1 1 d . . . . .
O4 O 0.18690(18) 0.3659(3) 0.38513(12) 0.0292(4) Uani 1 1 d . . . . .
O5 O 0.73852(17) 0.3047(3) 0.44353(10) 0.0192(4) Uani 1 1 d . . . . .
O6 O 0.63593(18) 0.0008(3) 0.33682(10) 0.0188(4) Uani 1 1 d D . . . .
O7 O 0.8781(2) 0.5672(3) 0.31002(13) 0.0269(4) Uani 1 1 d D . . . .
O8 O 0.7613(2) 0.2423(3) 0.19336(11) 0.0245(4) Uani 1 1 d D . . . .
O9 O 0.57451(19) 0.4860(3) 0.29602(12) 0.0247(4) Uani 1 1 d D . . . .
O10 O 0.95574(19) 0.1111(3) 0.33493(12) 0.0240(4) Uani 1 1 d D . . . .
O11 O -0.0004(2) 0.7668(3) 0.44868(12) 0.0273(4) Uani 1 1 d D . . . .
H1 H 0.705921 0.434886 0.461737 0.047(10) Uiso 1 1 d R . . . .
H2 H 0.677(3) -0.116(3) 0.3331(16) 0.020(7) Uiso 1 1 d D . . . .
H3 H 0.920(4) 0.613(6) 0.3528(15) 0.056(12) Uiso 1 1 d D . . . .
H4 H 0.917(3) 0.597(5) 0.2681(14) 0.041(10) Uiso 1 1 d D . . . .
H5 H 0.693(3) 0.287(5) 0.1592(18) 0.050(10) Uiso 1 1 d D . . . .
H6 H 0.781(4) 0.119(4) 0.176(2) 0.046(10) Uiso 1 1 d D . . . .
H7 H 0.514(3) 0.442(5) 0.3260(16) 0.035(9) Uiso 1 1 d D . . . .
H8 H 0.524(3) 0.509(5) 0.2516(14) 0.040(10) Uiso 1 1 d D . . . .
H9 H 0.963(3) 0.003(4) 0.3664(15) 0.027(8) Uiso 1 1 d D . . . .
H10 H 1.021(3) 0.208(5) 0.347(2) 0.053(11) Uiso 1 1 d D . . . .
H11 H -0.065(2) 0.776(5) 0.4757(16) 0.028(8) Uiso 1 1 d D . . . .
H12 H 0.077(2) 0.745(5) 0.4778(17) 0.038(9) Uiso 1 1 d D . . . .

loop_
_atom_site_aniso_label
_atom_site_aniso_U_11
_atom_site_aniso_U_22
_atom_site_aniso_U_33
_atom_site_aniso_U_23
_atom_site_aniso_U_13
_atom_site_aniso_U_12
Ru1 0.01383(11) 0.01993(12) 0.01235(11) 0.00058(7) 0.00110(7) -0.00187(7)
Ni1 0.01648(16) 0.01848(17) 0.01422(16) 0.00028(12) 0.00166(12) -0.00099(12)
C1 0.0213(12) 0.0201(13) 0.0189(12) -0.0023(10) 0.0029(10) -0.0013(10)
O1 0.0178(8) 0.0307(10) 0.0220(9) 0.0067(8) 0.0056(7) 0.0036(7)
O2 0.0167(8) 0.0297(10) 0.0221(9) 0.0079(7) 0.0028(7) 0.0018(7)
O3 0.0198(8) 0.0245(10) 0.0155(8) -0.0015(7) 0.0027(7) -0.0054(7)
O4 0.0189(9) 0.0292(10) 0.0391(11) 0.0121(9) 0.0014(8) 0.0037(8)
O5 0.0190(8) 0.0219(9) 0.0164(8) -0.0014(7) 0.0011(7) -0.0054(7)
O6 0.0223(9) 0.0193(9) 0.0154(8) -0.0004(7) 0.0038(7) -0.0006(7)
O7 0.0304(10) 0.0275(11) 0.0229(10) 0.0004(8) 0.0032(9) -0.0095(8)
O8 0.0276(10) 0.0293(11) 0.0160(9) -0.0019(8) 0.0003(8) 0.0042(8)
O9 0.0205(9) 0.0332(11) 0.0204(10) 0.0059(8) 0.0029(8) 0.0044(8)
O10 0.0202(9) 0.0226(10) 0.0288(10) 0.0028(8) 0.0013(8) 0.0010(8)
O11 0.0217(10) 0.0383(12) 0.0217(10) -0.0023(8) 0.0025(8) 0.0027(8)

loop_
_atom_type_symbol
_atom_type_description
_atom_type_scat_dispersion_real
_atom_type_scat_dispersion_imag
_atom_type_scat_source
C C 0.0033 0.0016 'International Tables Vol C Tables 4.2.6.8 and 6.1.1.4'
O O 0.0106 0.0060 'International Tables Vol C Tables 4.2.6.8 and 6.1.1.4'
Ru Ru -1.2594 0.8363 'International Tables Vol C Tables 4.2.6.8 and 6.1.1.4'
Ni Ni 0.3393 1.1124 'International Tables Vol C Tables 4.2.6.8 and 6.1.1.4'
H H 0.0000 0.0000 'International Tables Vol C Tables 4.2.6.8 and 6.1.1.4'

loop_
_geom_angle_atom_site_label_1
_geom_angle_atom_site_label_2
_geom_angle_atom_site_label_3
_geom_angle
_geom_angle_site_symmetry_1
_geom_angle_site_symmetry_3
_geom_angle_publ_flag
O3 Ru1 O3 101.92(6) . 3_656 ?
O3 Ru1 O1 89.05(7) . 3_656 ?
O3 Ru1 O1 89.22(7) 3_656 3_656 ?
O3 Ru1 O2 88.52(7) . . ?
O3 Ru1 O2 89.25(7) 3_656 . ?
O1 Ru1 O2 176.80(6) 3_656 . ?
O3 Ru1 O6 89.34(7) . . ?
O3 Ru1 O6 168.21(7) 3_656 . ?
O1 Ru1 O6 94.53(7) 3_656 . ?
O2 Ru1 O6 87.53(7) . . ?
O3 Ru1 O5 168.12(6) . . ?
O3 Ru1 O5 89.92(7) 3_656 . ?
O1 Ru1 O5 90.16(7) 3_656 . ?
O2 Ru1 O5 92.65(7) . . ?
O6 Ru1 O5 78.91(7) . . ?
O3 Ru1 Ru1 51.15(5) . 3_656 ?
O3 Ru1 Ru1 50.77(5) 3_656 3_656 ?
O1 Ru1 Ru1 88.62(5) 3_656 3_656 ?
O2 Ru1 Ru1 88.23(5) . 3_656 ?
O6 Ru1 Ru1 140.36(5) . 3_656 ?
O5 Ru1 Ru1 140.67(5) . 3_656 ?
O8 Ni1 O7 87.72(8) . . ?
O8 Ni1 O6 97.48(7) . . ?
O7 Ni1 O6 174.80(7) . . ?
O8 Ni1 O5 175.57(7) . . ?
O7 Ni1 O5 96.43(7) . . ?
O6 Ni1 O5 78.37(6) . . ?
O8 Ni1 O9 90.64(8) . . ?
O7 Ni1 O9 86.07(8) . . ?
O6 Ni1 O9 93.79(7) . . ?
O5 Ni1 O9 88.12(7) . . ?
O8 Ni1 O10 87.44(8) . . ?
O7 Ni1 O10 86.60(8) . . ?
O6 Ni1 O10 93.66(7) . . ?
O5 Ni1 O10 94.32(7) . . ?
O9 Ni1 O10 172.49(8) . . ?
O4 C1 O1 118.8(2) . . ?
O4 C1 O2 119.3(2) . . ?
O1 C1 O2 121.9(2) . . ?
C1 O1 Ru1 120.36(15) . 3_656 ?
C1 O2 Ru1 120.52(15) . . ?
Ru1 O3 Ru1 78.08(6) . 3_656 ?
Ru1 O5 Ni1 99.68(7) . . ?
Ru1 O5 H1 108.6 . . ?
Ni1 O5 H1 116.9 . . ?
Ru1 O6 Ni1 100.65(7) . . ?
Ru1 O6 H2 113.5(19) . . ?
Ni1 O6 H2 115.8(19) . . ?
Ni1 O7 H3 116(3) . . ?
Ni1 O7 H4 122(2) . . ?
H3 O7 H4 115(3) . . ?
Ni1 O8 H5 121(2) . . ?
Ni1 O8 H6 118(2) . . ?
H5 O8 H6 104(3) . . ?
Ni1 O9 H7 108(2) . . ?
Ni1 O9 H8 127(2) . . ?
H7 O9 H8 103(3) . . ?
Ni1 O10 H9 118(2) . . ?
Ni1 O10 H10 107(2) . . ?
H9 O10 H10 113(3) . . ?
H11 O11 H12 111(3) . . ?

loop_
_geom_bond_atom_site_label_1
_geom_bond_atom_site_label_2
_geom_bond_distance
_geom_bond_site_symmetry_2
_geom_bond_publ_flag
Ru1 O3 1.8880(16) . ?
Ru1 O3 1.8983(16) 3_656 ?
Ru1 O1 2.0396(17) 3_656 ?
Ru1 O2 2.0416(16) . ?
Ru1 O6 2.0439(16) . ?
Ru1 O5 2.0624(16) . ?
Ru1 Ru1 2.3848(4) 3_656 ?
Ni1 O8 2.0347(18) . ?
Ni1 O7 2.0575(19) . ?
Ni1 O6 2.0597(17) . ?
Ni1 O5 2.0704(16) . ?
Ni1 O9 2.0767(18) . ?
Ni1 O10 2.0860(18) . ?
C1 O4 1.247(3) . ?
C1 O1 1.296(3) . ?
C1 O2 1.304(3) . ?
O5 H1 0.8984 . ?
O6 H2 0.802(17) . ?
O7 H3 0.803(18) . ?
O7 H4 0.823(18) . ?
O8 H5 0.832(18) . ?
O8 H6 0.815(18) . ?
O9 H7 0.826(17) . ?
O9 H8 0.821(18) . ?
O10 H9 0.823(17) . ?
O10 H10 0.840(18) . ?
O11 H11 0.784(17) . ?
O11 H12 0.820(17) . ?
